data_1568158
loop_
_publ_author_name
'Zhou, Xiuquan'
'Kolluru, Venkata Surya Chaitanya'
'Xu, Wenqian'
'Wang, Luqing'
'Chang, Tieyan'
'Chen, Yu-Sheng'
'Yu, Lei'
'Wen, Jianguo'
'Chan, Maria K. Y.'
'Chung, Duck Young'
'Kanatzidis, Mercouri G.'

_publ_section_title
;
 Discovery of chalcogenides structures and compositions using mixed fluxes
;
_journal_issue 7938
_journal_name_full Nature
_journal_page_first 72
_journal_page_last 77
_journal_paper_doi 10.1038/s41586-022-05307-7
_journal_volume 612
_journal_year 2022
_chemical_formula_moiety '0.25(Ba2.53 Cu7.31 K3.47 S3.63 Se4.37)'
_chemical_formula_sum 'Ba0.63 Cu1.83 K0.87 S0.9 Se1.1'
_chemical_formula_weight 352.54
_space_group_crystal_system orthorhombic
_space_group_IT_number 55
_space_group_name_Hall '-P 2 2ab'
_space_group_name_H-M_alt 'P b a m'
_atom_sites_solution_hydrogens .
_atom_sites_solution_primary iterative
_audit_contact_author_name
;
;
_audit_creation_date 2022-04-12
_audit_creation_method
;
Olex2 1.2
(compiled 2018.05.29 svn.r3508 for OlexSys, GUI svn.r5506)
;
_cell_angle_alpha 90
_cell_angle_beta 90
_cell_angle_gamma 90
_cell_formula_units_Z 4
_cell_length_a 7.4830(2)
_cell_length_b 16.0919(4)
_cell_length_c 4.10410(10)
_cell_measurement_reflns_used 9970
_cell_measurement_temperature 100
_cell_measurement_theta_max 23.30
_cell_measurement_theta_min 2.72
_cell_volume 494.20(2)
_computing_cell_refinement 'SAINT V8.38A (?, 2016)'
_computing_data_reduction 'SAINT V8.38A (?, 2016)'
_computing_molecular_graphics 'Olex2 (Dolomanov et al., 2009)'
_computing_publication_material 'Olex2 (Dolomanov et al., 2009)'
_computing_structure_refinement 'XL (Sheldrick, 2008)'
_computing_structure_solution 'olex2.solve (Bourhis et al., 2015)'
_diffrn_ambient_temperature 100
_diffrn_measured_fraction_theta_full 0.998
_diffrn_measured_fraction_theta_max 0.836
_diffrn_measurement_device_type 'Bruker APEX-II CCD'
_diffrn_measurement_method '\f and \w scans'
_diffrn_radiation_type Sychrotron
_diffrn_radiation_wavelength 0.41328
_diffrn_reflns_av_R_equivalents 0.0553
_diffrn_reflns_av_unetI/netI 0.0252
_diffrn_reflns_Laue_measured_fraction_full 0.998
_diffrn_reflns_Laue_measured_fraction_max 0.836
_diffrn_reflns_limit_h_max 12
_diffrn_reflns_limit_h_min -10
_diffrn_reflns_limit_k_max 25
_diffrn_reflns_limit_k_min -28
_diffrn_reflns_limit_l_max 6
_diffrn_reflns_limit_l_min -7
_diffrn_reflns_number 23292
_diffrn_reflns_point_group_measured_fraction_full 0.998
_diffrn_reflns_point_group_measured_fraction_max 0.836
_diffrn_reflns_theta_full 14.357
_diffrn_reflns_theta_max 23.469
_diffrn_reflns_theta_min 1.472
_diffrn_standards_number 0
_exptl_absorpt_coefficient_mu 21.814
_exptl_absorpt_correction_T_max 0.7449
_exptl_absorpt_correction_T_min 0.6433
_exptl_absorpt_correction_type none
_exptl_absorpt_process_details
;
SADABS-2016/2 (Bruker,2016/2) was used for absorption correction.
wR2(int) was 0.0849 before and 0.0713 after correction.
The Ratio of minimum to maximum transmission is 0.8636.
The \l/2 correction factor is Not present.
;
_exptl_crystal_colour orange
_exptl_crystal_density_diffrn 4.738
_exptl_crystal_description irregular
_exptl_crystal_F_000 627
_refine_diff_density_max 4.933
_refine_diff_density_min -4.472
_refine_diff_density_rms 0.424
_refine_ls_extinction_coef 0.0024(18)
_refine_ls_extinction_expression Fc^*^=kFc[1+0.001xFc^2^\l^3^/sin(2\q)]^-1/4^
_refine_ls_extinction_method 'SHELXL-2018/3 (Sheldrick 2018)'
_refine_ls_goodness_of_fit_ref 1.143
_refine_ls_hydrogen_treatment undef
_refine_ls_matrix_type full
_refine_ls_number_parameters 40
_refine_ls_number_reflns 1696
_refine_ls_number_restraints 0
_refine_ls_restrained_S_all 1.143
_refine_ls_R_factor_all 0.0431
_refine_ls_R_factor_gt 0.0385
_refine_ls_shift/su_max 0.011
_refine_ls_shift/su_mean 0.002
_refine_ls_structure_factor_coef Fsqd
_refine_ls_weighting_details 'w=1/[\s^2^(Fo^2^)+(0.0575P)^2^+5.1487P] where P=(Fo^2^+2Fc^2^)/3'
_refine_ls_weighting_scheme calc
_refine_ls_wR_factor_gt 0.1191
_refine_ls_wR_factor_ref 0.1226
_reflns_Friedel_coverage 0.000
_reflns_Friedel_fraction_full .
_reflns_Friedel_fraction_max .
_reflns_number_gt 1487
_reflns_number_total 1696
_reflns_threshold_expression 'I > 2\s(I)'
_cod_data_source_file XXIX_Ba0.63Cu1.83K0.87S0.91Se1.09.cif
_cod_data_source_block XXIX
_cod_original_formula_sum 'Ba0.63 Cu1.83 K0.87 S0.90 Se1.10'
_cod_database_code 1568158
_shelx_shelxl_version_number 2018/3
_shelx_space_group_comment
;
The symmetry employed for this shelxl refinement is uniquely defined
by the following loop, which should always be used as a source of
symmetry information in preference to the above space-group names.
They are only intended as comments.
;
_olex2_refinement_description
;
1. Shared sites
{Ba06, K06}
{Se03, S03}
{Se05, S05}
2. Uiso/Uaniso restraints and constraints
Uanis(Ba06) = Uanis(K06)
Uanis(Se03) = Uanis(S03)
Uanis(Se05) = Uanis(S05)
3. Others
 Sof(K06)=0.5*(1-FVAR(2))
 Sof(Ba06)=0.5*FVAR(2)
 Sof(S03)=0.5*(1-FVAR(3))
 Sof(Se03)=0.5*FVAR(3)
 Sof(S05)=0.5*(1-FVAR(4))
 Sof(Se05)=0.5*FVAR(4)
;
_olex2_submission_special_instructions 'No special instructions were received'

loop_
_space_group_symop_operation_xyz
'x, y, z'
'-x, -y, z'
'-x+1/2, y+1/2, -z'
'x+1/2, -y+1/2, -z'
'-x, -y, -z'
'x, y, -z'
'x-1/2, -y-1/2, z'
'-x-1/2, y-1/2, z'

loop_
_atom_site_label
_atom_site_type_symbol
_atom_site_fract_x
_atom_site_fract_y
_atom_site_fract_z
_atom_site_U_iso_or_equiv
_atom_site_adp_type
_atom_site_occupancy
_atom_site_site_symmetry_order
_atom_site_calc_flag
_atom_site_refinement_flags_posn
_atom_site_refinement_flags_adp
_atom_site_refinement_flags_occupancy
_atom_site_disorder_assembly
_atom_site_disorder_group
Ba01 Ba 1.000000 0.500000 1.500000 0.01178(11) Uani 1 4 d S T P A .
Cu02 Cu 0.58275(9) 0.58806(4) 0.500000 0.01301(14) Uani 1 2 d S T P . .
Cu04 Cu 0.64737(12) 0.43774(6) 1.000000 0.0157(2) Uani 0.828(5) 2 d S T P . .
Ba06 Ba 0.01822(12) 0.73693(6) 0.000000 0.0155(2) Uani 0.134(3) 2 d S T P A 1
Se03 Se 0.28819(9) 0.64484(4) 0.500000 0.01150(17) Uani 0.665(6) 2 d S T P A 1
Se05 Se 0.73408(11) 0.58106(5) 1.000000 0.0128(2) Uani 0.429(6) 2 d S T P A 1
K06 K 0.01822(12) 0.73693(6) 0.000000 0.0155(2) Uani 0.866(3) 2 d S T P A 2
S03 S 0.28819(9) 0.64484(4) 0.500000 0.01150(17) Uani 0.335(6) 2 d S T P A 2
S05 S 0.73408(11) 0.58106(5) 1.000000 0.0128(2) Uani 0.571(6) 2 d S T P A 2

loop_
_atom_site_aniso_label
_atom_site_aniso_U_11
_atom_site_aniso_U_22
_atom_site_aniso_U_33
_atom_site_aniso_U_23
_atom_site_aniso_U_13
_atom_site_aniso_U_12
Ba01 0.01204(18) 0.01195(19) 0.01135(18) 0.000 0.000 0.00091(10)
Cu02 0.0094(3) 0.0157(3) 0.0139(3) 0.000 0.000 0.00224(17)
Cu04 0.0197(4) 0.0159(4) 0.0115(4) 0.000 0.000 -0.0043(3)
Ba06 0.0176(4) 0.0131(4) 0.0159(4) 0.000 0.000 0.0031(2)
Se03 0.0120(3) 0.0122(3) 0.0104(3) 0.000 0.000 0.00058(17)
Se05 0.0162(4) 0.0134(4) 0.0089(3) 0.000 0.000 0.0037(2)
K06 0.0176(4) 0.0131(4) 0.0159(4) 0.000 0.000 0.0031(2)
S03 0.0120(3) 0.0122(3) 0.0104(3) 0.000 0.000 0.00058(17)
S05 0.0162(4) 0.0134(4) 0.0089(3) 0.000 0.000 0.0037(2)

loop_
_atom_type_symbol
_atom_type_description
_atom_type_scat_dispersion_real
_atom_type_scat_dispersion_imag
_atom_type_scat_source
Ba Ba -0.3244 2.2819 'International Tables Vol C Tables 4.2.6.8 and 6.1.1.4'
Cu Cu 0.3201 1.2651 'International Tables Vol C Tables 4.2.6.8 and 6.1.1.4'
K K 0.2009 0.2494 'International Tables Vol C Tables 4.2.6.8 and 6.1.1.4'
S S 0.1246 0.1234 'International Tables Vol C Tables 4.2.6.8 and 6.1.1.4'
Se Se -0.0929 2.2259 'International Tables Vol C Tables 4.2.6.8 and 6.1.1.4'

loop_
_geom_angle_atom_site_label_1
_geom_angle_atom_site_label_2
_geom_angle_atom_site_label_3
_geom_angle
_geom_angle_site_symmetry_1
_geom_angle_site_symmetry_3
Cu02 Ba01 Cu02 180.0 1_556 5_767
Cu02 Ba01 Cu04 55.256(17) 1_556 1_556
Cu02 Ba01 Cu04 55.256(17) 5_767 5_767
Cu02 Ba01 Cu04 124.744(17) 1_556 5_768
Cu02 Ba01 Cu04 124.744(17) 5_767 1_556
Cu02 Ba01 Cu04 124.744(17) 1_556 5_767
Cu02 Ba01 Cu04 55.256(17) 5_767 5_768
Cu04 Ba01 Cu04 180.0 1_556 5_767
Cu04 Ba01 Cu04 107.963(17) 5_768 1_556
Cu04 Ba01 Cu04 72.037(17) 5_768 5_767
Se03 Ba01 Cu02 71.634(17) 1_656 5_767
Se03 Ba01 Cu02 108.366(17) 1_656 1_556
Se03 Ba01 Cu02 71.634(17) 5_667 1_556
Se03 Ba01 Cu02 108.366(17) 5_667 5_767
Se03 Ba01 Cu04 136.408(13) 1_656 1_556
Se03 Ba01 Cu04 136.408(13) 5_667 5_767
Se03 Ba01 Cu04 136.408(13) 5_667 5_768
Se03 Ba01 Cu04 43.592(13) 5_667 1_556
Se03 Ba01 Cu04 43.592(13) 1_656 5_767
Se03 Ba01 Cu04 43.592(13) 1_656 5_768
Se03 Ba01 Se03 180.0 5_667 1_656
Se05 Ba01 Cu02 138.441(11) 5_767 1_556
Se05 Ba01 Cu02 41.559(11) . 1_556
Se05 Ba01 Cu02 41.559(11) 5_768 5_767
Se05 Ba01 Cu02 138.441(11) 1_556 5_767
Se05 Ba01 Cu02 138.441(11) 5_768 1_556
Se05 Ba01 Cu02 138.441(11) . 5_767
Se05 Ba01 Cu02 41.559(11) 5_767 5_767
Se05 Ba01 Cu02 41.559(11) 1_556 1_556
Se05 Ba01 Cu04 138.05(2) 5_767 1_556
Se05 Ba01 Cu04 91.395(18) 5_767 5_768
Se05 Ba01 Cu04 138.05(2) . 5_768
Se05 Ba01 Cu04 88.605(18) 1_556 5_768
Se05 Ba01 Cu04 88.604(18) . 5_767
Se05 Ba01 Cu04 91.395(18) 5_768 5_767
Se05 Ba01 Cu04 41.95(2) 5_768 5_768
Se05 Ba01 Cu04 41.95(2) 1_556 1_556
Se05 Ba01 Cu04 138.05(2) 1_556 5_767
Se05 Ba01 Cu04 91.396(18) . 1_556
Se05 Ba01 Cu04 41.95(2) 5_767 5_767
Se05 Ba01 Cu04 88.605(18) 5_768 1_556
Se05 Ba01 Se03 82.796(18) . 5_667
Se05 Ba01 Se03 97.204(18) 5_767 5_667
Se05 Ba01 Se03 82.796(18) 5_767 1_656
Se05 Ba01 Se03 97.204(18) 5_768 5_667
Se05 Ba01 Se03 82.796(18) 5_768 1_656
Se05 Ba01 Se03 82.796(18) 1_556 5_667
Se05 Ba01 Se03 97.204(18) . 1_656
Se05 Ba01 Se03 97.204(18) 1_556 1_656
Se05 Ba01 Se05 98.446(19) 5_768 1_556
Se05 Ba01 Se05 180.0 5_767 1_556
Se05 Ba01 Se05 98.446(19) 5_767 .
Se05 Ba01 Se05 81.554(19) 1_556 .
Se05 Ba01 Se05 81.554(19) 5_768 5_767
Se05 Ba01 Se05 180.0 5_768 .
Ba01 Cu02 Ba06 117.12(2) 1_554 7_675
Ba01 Cu02 Ba06 117.12(2) 1_554 7_676
Cu04 Cu02 Ba01 121.01(2) 5_667 1_554
Cu04 Cu02 Ba01 121.01(2) 5_666 1_554
Cu04 Cu02 Cu04 98.40(4) 5_666 5_667
Cu04 Cu02 Ba06 66.04(2) 5_667 7_676
Cu04 Cu02 Ba06 118.49(3) 5_666 7_676
Cu04 Cu02 Ba06 118.49(3) 5_667 7_675
Cu04 Cu02 Ba06 66.04(2) 5_666 7_675
Ba06 Cu02 Ba06 71.37(2) 7_676 7_675
Se03 Cu02 Ba01 178.10(3) . 1_554
Se03 Cu02 Cu04 58.12(2) . 5_666
Se03 Cu02 Cu04 58.12(2) . 5_667
Se03 Cu02 Ba06 64.32(2) . 7_675
Se03 Cu02 Ba06 64.32(2) . 7_676
Se05 Cu02 Ba01 62.66(2) 1_554 1_554
Se05 Cu02 Ba01 62.66(2) . 1_554
Se05 Cu02 Cu04 68.73(2) 1_554 5_666
Se05 Cu02 Cu04 68.73(2) . 5_667
Se05 Cu02 Cu04 163.99(4) 1_554 5_667
Se05 Cu02 Cu04 163.99(4) . 5_666
Se05 Cu02 Ba06 127.94(3) 1_554 7_676
Se05 Cu02 Ba06 66.08(2) . 7_676
Se05 Cu02 Ba06 127.94(3) . 7_675
Se05 Cu02 Ba06 66.08(2) 1_554 7_675
Se05 Cu02 Se03 117.66(2) 1_554 .
Se05 Cu02 Se03 117.66(2) . .
Se05 Cu02 Se05 121.98(5) 1_554 .
S05 Cu02 S03 117.66(2) . .
Ba01 Cu04 Ba01 72.037(17) . 1_554
Ba01 Cu04 Ba06 73.24(2) . 5_666
Ba01 Cu04 Ba06 73.24(2) 1_554 5_666
Cu02 Cu04 Ba01 94.541(13) 5_666 1_554
Cu02 Cu04 Ba01 165.80(3) 5_667 1_554
Cu02 Cu04 Ba01 94.541(13) 5_667 .
Cu02 Cu04 Ba01 165.80(3) 5_666 .
Cu02 Cu04 Cu02 98.40(4) 5_666 5_667
Cu02 Cu04 Cu04 68.46(3) 5_667 5_667
Cu02 Cu04 Cu04 68.46(3) 5_666 5_667
Cu02 Cu04 Ba06 68.26(2) 5_667 3_546
Cu02 Cu04 Ba06 107.94(3) 5_666 5_666
Cu02 Cu04 Ba06 107.94(3) 5_667 5_666
Cu02 Cu04 Ba06 68.26(2) 5_666 3_546
Cu02 Cu04 Se05 49.621(18) 5_666 5_667
Cu02 Cu04 Se05 49.621(18) 5_667 5_667
Cu04 Cu04 Ba01 111.51(3) 5_667 1_554
Cu04 Cu04 Ba01 111.51(3) 5_667 .
Cu04 Cu04 Ba06 173.93(5) 5_667 5_666
Cu04 Cu04 Ba06 111.27(4) 5_667 3_546
Ba06 Cu04 Ba01 122.60(2) 3_546 1_554
Ba06 Cu04 Ba01 122.60(2) 3_546 .
Ba06 Cu04 Ba06 62.658(17) 3_546 5_666
Se03 Cu04 Ba01 61.48(2) 5_667 .
Se03 Cu04 Ba01 61.48(2) 5_666 1_554
Se03 Cu04 Ba01 119.41(4) 5_666 .
Se03 Cu04 Ba01 119.41(4) 5_667 1_554
Se03 Cu04 Cu02 54.40(2) 5_666 5_666
Se03 Cu04 Cu02 54.40(2) 5_667 5_667
Se03 Cu04 Cu02 131.65(4) 5_667 5_666
Se03 Cu04 Cu02 131.65(4) 5_666 5_667
Se03 Cu04 Cu04 120.12(3) 5_666 5_667
Se03 Cu04 Cu04 120.12(3) 5_667 5_667
Se03 Cu04 Ba06 58.20(2) 5_667 5_666
Se03 Cu04 Ba06 64.62(2) 5_666 3_546
Se03 Cu04 Ba06 58.20(2) 5_666 5_666
Se03 Cu04 Ba06 64.62(2) 5_667 3_546
Se03 Cu04 Se03 110.88(4) 5_666 5_667
Se03 Cu04 Se05 97.83(3) 5_666 5_667
Se03 Cu04 Se05 97.83(3) 5_667 5_667
Se05 Cu04 Ba01 141.463(16) 5_667 1_554
Se05 Cu04 Ba01 61.24(2) . .
Se05 Cu04 Ba01 141.463(16) 5_667 .
Se05 Cu04 Ba01 61.24(2) . 1_554
Se05 Cu04 Cu02 108.63(3) . 5_667
Se05 Cu04 Cu02 108.63(3) . 5_666
Se05 Cu04 Cu04 63.46(4) . 5_667
Se05 Cu04 Cu04 48.30(3) 5_667 5_667
Se05 Cu04 Ba06 122.61(4) . 5_666
Se05 Cu04 Ba06 62.97(3) 5_667 3_546
Se05 Cu04 Ba06 125.63(4) 5_667 5_666
Se05 Cu04 Ba06 174.73(5) . 3_546
Se05 Cu04 Se03 117.45(3) . 5_667
Se05 Cu04 Se03 117.45(3) . 5_666
Se05 Cu04 Se05 111.76(4) . 5_667
S05 Cu04 Ba01 61.24(2) . .
Cu02 Ba06 Cu02 71.37(2) 7_575 7_574
Cu02 Ba06 Cu04 120.44(2) 7_574 5_666
Cu02 Ba06 Cu04 120.44(2) 7_575 5_666
Cu02 Ba06 Ba06 76.95(3) 7_575 7_675
Cu02 Ba06 Ba06 92.69(3) 7_574 7_575
Cu02 Ba06 Ba06 92.69(3) 7_575 7_575
Cu02 Ba06 Ba06 76.95(3) 7_574 7_675
Cu04 Ba06 Cu02 45.707(17) 3_556 7_575
Cu04 Ba06 Cu02 45.707(17) 3_556 7_574
Cu04 Ba06 Cu04 159.30(4) 3_556 5_666
Cu04 Ba06 Ba06 104.57(4) 3_556 7_675
Cu04 Ba06 Ba06 54.74(2) 5_666 7_675
Cu04 Ba06 Ba06 138.09(4) 5_666 7_575
Cu04 Ba06 Ba06 62.61(3) 3_556 7_575
Ba06 Ba06 Ba06 167.17(5) 7_675 7_575
Se03 Ba06 Cu02 84.900(18) . 7_575
Se03 Ba06 Cu02 40.884(17) 7_574 7_574
Se03 Ba06 Cu02 130.57(3) 1_554 7_575
Se03 Ba06 Cu02 88.43(2) 7_574 7_575
Se03 Ba06 Cu02 40.884(17) 7_575 7_575
Se03 Ba06 Cu02 84.901(18) 1_554 7_574
Se03 Ba06 Cu02 88.43(2) 7_575 7_574
Se03 Ba06 Cu02 130.57(3) . 7_574
Se03 Ba06 Cu04 40.838(13) . 5_666
Se03 Ba06 Cu04 130.59(2) 1_554 3_556
Se03 Ba06 Cu04 141.345(12) 7_574 5_666
Se03 Ba06 Cu04 130.59(2) . 3_556
Se03 Ba06 Cu04 141.345(12) 7_575 5_666
Se03 Ba06 Cu04 43.255(15) 7_574 3_556
Se03 Ba06 Cu04 40.838(13) 1_554 5_666
Se03 Ba06 Cu04 43.255(15) 7_575 3_556
Se03 Ba06 Ba06 55.336(18) . 7_675
Se03 Ba06 Ba06 54.17(2) 7_574 7_575
Se03 Ba06 Ba06 117.13(3) 7_575 7_675
Se03 Ba06 Ba06 132.14(2) 1_554 7_575
Se03 Ba06 Ba06 55.337(18) 1_554 7_675
Se03 Ba06 Ba06 132.14(2) . 7_575
Se03 Ba06 Ba06 54.17(2) 7_575 7_575
Se03 Ba06 Ba06 117.13(3) 7_574 7_675
Se03 Ba06 Se03 78.64(2) . 1_554
Se03 Ba06 Se03 77.30(2) 7_575 7_574
Se03 Ba06 Se03 101.307(10) . 7_575
Se03 Ba06 Se03 170.97(4) . 7_574
Se03 Ba06 Se03 101.307(10) 1_554 7_574
Se03 Ba06 Se03 170.97(4) 1_554 7_575
Se03 Ba06 Se05 95.91(3) 7_574 1_454
Se03 Ba06 Se05 75.28(2) 7_574 7_574
Se03 Ba06 Se05 95.91(3) 7_575 1_454
Se03 Ba06 Se05 95.71(3) 1_554 7_574
Se03 Ba06 Se05 93.11(3) 1_554 1_454
Se03 Ba06 Se05 75.28(2) 7_575 7_574
Se03 Ba06 Se05 93.11(3) . 1_454
Se03 Ba06 Se05 95.71(3) . 7_574
Se05 Ba06 Cu02 134.38(2) 1_454 7_574
Se05 Ba06 Cu02 39.888(14) 7_574 7_574
Se05 Ba06 Cu02 134.38(2) 1_454 7_575
Se05 Ba06 Cu02 39.888(14) 7_574 7_575
Se05 Ba06 Cu04 118.73(3) 1_454 3_556
Se05 Ba06 Cu04 81.96(3) 1_454 5_666
Se05 Ba06 Cu04 109.45(3) 7_574 5_666
Se05 Ba06 Cu04 49.86(3) 7_574 3_556
Se05 Ba06 Ba06 56.13(3) 1_454 7_575
Se05 Ba06 Ba06 136.70(4) 1_454 7_675
Se05 Ba06 Ba06 54.71(3) 7_574 7_675
Se05 Ba06 Ba06 112.46(4) 7_574 7_575
Se05 Ba06 Se05 168.59(4) 1_454 7_574
Ba01 Se03 Ba06 141.342(12) 1_454 7_676
Ba01 Se03 Ba06 84.97(2) 1_454 .
Ba01 Se03 Ba06 141.342(12) 1_454 7_675
Ba01 Se03 Ba06 84.97(2) 1_454 1_556
Cu02 Se03 Ba01 110.26(3) . 1_454
Cu02 Se03 Cu04 67.48(3) . 5_667
Cu02 Se03 Cu04 67.48(3) . 5_666
Cu02 Se03 Ba06 74.80(3) . 7_675
Cu02 Se03 Ba06 74.80(3) . 7_676
Cu02 Se03 Ba06 138.717(16) . .
Cu02 Se03 Ba06 138.717(16) . 1_556
Cu04 Se03 Ba01 74.93(2) 5_666 1_454
Cu04 Se03 Ba01 74.93(2) 5_667 1_454
Cu04 Se03 Cu04 110.87(4) 5_666 5_667
Cu04 Se03 Ba06 136.20(3) 5_667 7_675
Cu04 Se03 Ba06 152.44(3) 5_667 .
Cu04 Se03 Ba06 152.44(3) 5_666 1_556
Cu04 Se03 Ba06 136.20(3) 5_666 7_676
Cu04 Se03 Ba06 72.13(2) 5_666 7_675
Cu04 Se03 Ba06 80.96(2) 5_667 1_556
Cu04 Se03 Ba06 72.13(2) 5_667 7_676
Cu04 Se03 Ba06 80.96(2) 5_666 .
Ba06 Se03 Ba06 117.23(2) . 7_676
Ba06 Se03 Ba06 78.64(2) . 1_556
Ba06 Se03 Ba06 70.492(9) 1_556 7_676
Ba06 Se03 Ba06 77.31(2) 7_676 7_675
Ba06 Se03 Ba06 117.23(2) 1_556 7_675
Ba06 Se03 Ba06 70.492(9) . 7_675
Ba01 Se05 Ba01 81.554(19) . 1_554
Ba01 Se05 Ba06 84.67(2) . 1_656
Ba01 Se05 Ba06 132.019(18) . 7_676
Ba01 Se05 Ba06 132.019(18) 1_554 7_676
Ba01 Se05 Ba06 84.67(2) 1_554 1_656
Cu02 Se05 Ba01 75.784(17) . 1_554
Cu02 Se05 Ba01 153.73(3) . .
Cu02 Se05 Ba01 75.784(17) 1_556 .
Cu02 Se05 Ba01 153.73(3) 1_556 1_554
Cu02 Se05 Cu02 121.98(5) 1_556 .
Cu02 Se05 Cu04 85.15(3) . .
Cu02 Se05 Cu04 61.65(2) 1_556 5_667
Cu02 Se05 Cu04 61.65(2) . 5_667
Cu02 Se05 Cu04 85.15(3) 1_556 .
Cu02 Se05 Ba06 74.03(3) 1_556 7_676
Cu02 Se05 Ba06 105.99(3) . 1_656
Cu02 Se05 Ba06 74.03(3) . 7_676
Cu02 Se05 Ba06 105.99(3) 1_556 1_656
Cu04 Se05 Ba01 125.88(2) 5_667 .
Cu04 Se05 Ba01 76.81(2) . .
Cu04 Se05 Ba01 76.81(2) . 1_554
Cu04 Se05 Ba01 125.88(2) 5_667 1_554
Cu04 Se05 Cu04 68.24(4) . 5_667
Cu04 Se05 Ba06 67.17(3) 5_667 7_676
Cu04 Se05 Ba06 136.34(4) 5_667 1_656
Cu04 Se05 Ba06 135.41(4) . 7_676
Cu04 Se05 Ba06 155.43(4) . 1_656
Ba06 Se05 Ba06 69.164(17) 1_656 7_676
Ba01 K06 Ba01 56.549(11) 1_453 1_454
Cu02 K06 Ba01 170.14(2) 7_574 1_454
Cu02 K06 Ba01 115.632(8) 7_575 1_454
Cu02 K06 Ba01 170.14(2) 7_575 1_453
Cu02 K06 Ba01 115.632(8) 7_574 1_453
Cu02 K06 Cu02 71.37(2) 7_575 7_574
Cu02 K06 Cu04 120.44(2) 7_574 5_666
Cu02 K06 Cu04 120.44(2) 7_575 5_666
Cu04 K06 Ba01 50.473(15) 5_666 1_454
Cu04 K06 Ba01 50.473(15) 5_666 1_453
Cu04 K06 Ba01 144.145(19) 3_556 1_454
Cu04 K06 Ba01 144.145(19) 3_556 1_453
Cu04 K06 Cu02 45.707(17) 3_556 7_574
Cu04 K06 Cu02 45.707(17) 3_556 7_575
Cu04 K06 Cu04 159.30(4) 3_556 5_666
Ba01 S03 K06 84.97(2) 1_454 .
Cu02 S03 Ba01 110.26(3) . 1_454
Cu02 S03 Cu04 67.48(3) . 5_666
Cu02 S03 Cu04 67.48(3) . 5_667
Cu02 S03 K06 138.717(16) . .
Cu04 S03 Ba01 74.93(2) 5_667 1_454
Cu04 S03 Ba01 74.93(2) 5_666 1_454
Cu04 S03 Cu04 110.87(4) 5_666 5_667
Cu04 S03 K06 80.96(2) 5_666 .
Cu04 S03 K06 152.44(3) 5_667 .
Ba01 S05 Ba01 81.554(19) . 1_554
Cu02 S05 Ba01 75.784(17) . 1_554
Cu02 S05 Ba01 75.784(17) 1_556 .
Cu02 S05 Ba01 153.73(3) . .
Cu02 S05 Ba01 153.73(3) 1_556 1_554
Cu02 S05 Cu02 121.98(5) 1_556 .
Cu02 S05 Cu04 85.15(3) . .
Cu02 S05 Cu04 85.15(3) 1_556 .
Cu04 S05 Ba01 76.81(2) . 1_554
Cu04 S05 Ba01 76.81(2) . .

loop_
_geom_bond_atom_site_label_1
_geom_bond_atom_site_label_2
_geom_bond_distance
_geom_bond_site_symmetry_2
Ba01 Cu02 3.4288(7) 1_556
Ba01 Cu02 3.4288(7) 5_767
Ba01 Cu04 3.4896(7) 5_767
Ba01 Cu04 3.4896(7) 1_556
Ba01 Cu04 3.4896(7) 5_768
Ba01 Se03 3.1753(7) 5_667
Ba01 Se03 3.1753(7) 1_656
Ba01 Se05 3.1419(6) .
Ba01 Se05 3.1419(6) 1_556
Ba01 Se05 3.1419(6) 5_767
Ba01 Se05 3.1419(6) 5_768
Ba01 S05 3.1419(6) .
Cu02 Cu04 2.7108(7) 5_667
Cu02 Cu04 2.7108(7) 5_666
Cu02 Ba06 3.5178(9) 7_676
Cu02 Ba06 3.5178(9) 7_675
Cu02 Se03 2.3861(9) .
Cu02 Se05 2.3465(5) 1_554
Cu02 Se05 2.3465(5) .
Cu02 S03 2.3861(9) .
Cu02 S05 2.3465(5) .
Cu04 Cu04 2.980(2) 5_667
Cu04 Ba06 3.7633(13) 5_666
Cu04 Ba06 3.4608(12) 3_546
Cu04 Se03 2.4918(6) 5_667
Cu04 Se03 2.4918(6) 5_666
Cu04 Se05 2.3958(12) .
Cu04 Se05 2.8704(13) 5_667
Cu04 S05 2.3958(12) .
Ba06 Ba06 3.7651(2) 7_675
Ba06 Ba06 3.7651(2) 7_575
Ba06 Se03 3.2854(8) 7_574
Ba06 Se03 3.2385(8) .
Ba06 Se03 3.2385(8) 1_554
Ba06 Se03 3.2854(8) 7_575
Ba06 Se05 3.3448(12) 7_574
Ba06 Se05 3.2883(13) 1_454
K06 S03 3.2385(8) .
